data_2003638
loop_
_publ_author_name
'Okabe, N.'
'Suga, T.'

_publ_section_title
;
 3-(<i>p</i>-Hydroxyphenyl)propionic Acid
;
_journal_issue 7
_journal_name_full 'Acta Crystallographica Section C'
_journal_page_first 1324
_journal_page_last 1325
_journal_paper_doi 10.1107/S0108270194014964
_journal_volume 51
_journal_year 1995
_chemical_compound_source 'evaporation from water'
_chemical_formula_moiety 'C9 H10 O3'
_chemical_formula_sum 'C9 H10 O3'
_chemical_formula_weight 166.18
_space_group_IT_number 14
_symmetry_cell_setting monoclinic
_symmetry_space_group_name_Hall '-P 2ybc'
_symmetry_space_group_name_H-M 'P 1 21/c 1'
_atom_type_scat_source IntTabIV
_cell_angle_alpha 90
_cell_angle_beta 105.94
_cell_angle_gamma 90
_cell_formula_units_Z 4
_cell_length_a 11.356(2)
_cell_length_b 5.358(1)
_cell_length_c 14.122(2)
_cell_measurement_reflns_used 25
_cell_measurement_temperature 296
_cell_measurement_theta_max 24.75
_cell_measurement_theta_min 22.6
_cell_volume 826.2(2)
_diffrn_measurement_device 'Rigaku AFC-5R'
_diffrn_measurement_method \w/2\q
_diffrn_radiation_type MoK\a
_diffrn_radiation_wavelength 0.71069
_diffrn_reflns_av_R_equivalents 0.011
_diffrn_reflns_limit_h_max 14
_diffrn_reflns_limit_h_min 0
_diffrn_reflns_limit_k_max 6
_diffrn_reflns_limit_k_min 0
_diffrn_reflns_limit_l_max 16
_diffrn_reflns_limit_l_min -18
_diffrn_reflns_number 2197
_diffrn_reflns_theta_max 27.5
_diffrn_standards_decay_% -0.20
_diffrn_standards_interval_count 150
_diffrn_standards_interval_time 100
_diffrn_standards_number 3
_exptl_absorpt_coefficient_mu 0.094
_exptl_absorpt_correction_type none
_exptl_crystal_colour colourless
_exptl_crystal_density_diffrn 1.336
_exptl_crystal_description needle
_exptl_crystal_size_max 0.40
_exptl_crystal_size_mid 0.20
_exptl_crystal_size_min 0.10
_refine_diff_density_max 0.25
_refine_diff_density_min -0.54
_refine_ls_extinction_method none
_refine_ls_goodness_of_fit_obs 2.44
_refine_ls_hydrogen_treatment noref
_refine_ls_number_parameters 110
_refine_ls_number_reflns 1436
_refine_ls_R_factor_obs 0.050
_refine_ls_shift/esd_max 0.007
_refine_ls_structure_factor_coef Fsqd
_refine_ls_weighting_details 'w = 4Fo^2^/\s^2^(Fo^2^)'
_refine_ls_weighting_scheme calc
_refine_ls_wR_factor_obs 0.063
_reflns_number_observed 1436
_reflns_number_total 2099
_reflns_observed_criterion >2\s(I)
_cod_data_source_file as1155.cif
_cod_data_source_block as1155a
_cod_depositor_comments
;
The following automatic conversions were performed:

'_refine_ls_weighting_scheme' value '4Fo^2^/\s^2^(Fo^2^)' was changed
to 'calc'. New tag '_refine_ls_weighting_details' was created. The
value of the new tag was set to 'w = 4Fo^2^/\s^2^(Fo^2^)'.

Automatic conversion script
Id: cif_fix_values 3143 2015-03-26 13:38:13Z robertas 
;
_cod_original_cell_volume 826.3(3)
_cod_original_sg_symbol_H-M 'P 21/c'
_cod_database_code 2003638

loop_
_symmetry_equiv_pos_as_xyz
x,y,z
x,1/2-y,1/2+z
-x,-y,-z
-x,1/2+y,1/2-z

loop_
_atom_site_label
_atom_site_fract_x
_atom_site_fract_y
_atom_site_fract_z
_atom_site_B_iso_or_equiv
O(4) .5150(1) .2463(3) .9667(1) 4.41(6)
O(91) .8791(1) .6570(3) .5324(1) 5.56(8)
O(92) .9793(1) .3118(3) .5893(1) 4.45(6)
C(1) .7515(2) .2227(4) .7873(1) 3.27(7)
C(2) .7621(2) .4047(4) .8581(1) 3.93(8)
C(3) .6842(2) .4147(4) .9180(1) 3.76(8)
C(4) .5936(2) .2381(3) .9068(1) 3.04(7)
C(5) .5801(2) .0538(4) .8370(1) 3.51(7)
C(6) .6593(2) .0477(3) .7777(1) 3.55(7)
C(7) .8353(2) .2222(4) .7207(2) 4.37(9)
C(8) .8163(2) .4444(4) .6544(1) 3.91(8)
C(9) .8995(2) .4622(4) .5886(1) 3.27(7)
H(2) .8332 .5236 .8727 5.2
H(3) .6983 .5410 .9718 5.0
H(4) .4989 .4174 .9860 5.4
H(5) .5164 -.0761 .8302 5.8
H(6) .6455 -.0785 .7255 5.3
H(71) .9171 .2116 .7575 8.0
H(72) .8348 .0694 .6928 8.5
H(81) .7390 .4713 .6180 6.1
H(82) .8239 .5998 .6916 7.8
H(91) .9314 .6637 .4945 7.8

loop_
_geom_angle_atom_site_label_1
_geom_angle_atom_site_label_2
_geom_angle_atom_site_label_3
_geom_angle
_geom_angle_publ_flag
C(2) C(1) C(6) 117.7(2) yes
C(2) C(1) C(7) 120.5(2) yes
C(6) C(1) C(7) 121.8(2) yes
C(1) C(2) C(3) 121.9(2) yes
C(2) C(3) C(4) 119.2(2) yes
O(4) C(4) C(3) 119.6(2) yes
O(4) C(4) C(5) 119.7(2) yes
C(3) C(4) C(5) 120.7(2) yes
C(4) C(5) C(6) 119.2(2) yes
C(1) C(6) C(5) 121.5(2) yes
C(1) C(7) C(8) 112.4(2) yes
C(7) C(8) C(9) 115.6(2) yes
O(91) C(9) O(92) 123.4(2) yes
O(91) C(9) C(8) 113.2(2) yes
O(92) C(9) C(8) 123.4(2) yes
C(4) O(4) H(4) 113.29 no
C(9) O(91) H(91) 111.07 no
C(1) C(2) H(2) 120.23 no
C(3) C(2) H(2) 117.56 no
C(2) C(3) H(3) 119.80 no
C(4) C(3) H(3) 120.89 no
C(4) C(5) H(5) 120.69 no
C(6) C(5) H(5) 120.13 no
C(1) C(6) H(6) 120.07 no
C(5) C(6) H(6) 118.32 no
C(1) C(7) H(71) 110.75 no
C(1) C(7) H(72) 109.99 no
C(8) C(7) H(71) 110.34 no
C(8) C(7) H(72) 117.69 no
H(71) C(7) H(72) 94.21 no
C(7) C(8) H(81) 115.89 no
C(7) C(8) H(82) 111.53 no
C(9) C(8) H(81) 108.58 no
C(9) C(8) H(82) 107.56 no
H(81) C(8) H(82) 95.69 no

loop_
_geom_bond_atom_site_label_1
_geom_bond_atom_site_label_2
_geom_bond_distance
_geom_bond_publ_flag
O(4) C(4) 1.389(2) yes
O(91) C(9) 1.294(2) yes
O(92) C(9) 1.211(2) yes
C(1) C(2) 1.378(3) yes
C(1) C(6) 1.384(3) yes
C(1) C(7) 1.511(3) yes
C(2) C(3) 1.383(3) yes
C(3) C(4) 1.375(3) yes
C(4) C(5) 1.374(3) yes
C(5) C(6) 1.388(3) yes
C(7) C(8) 1.494(3) yes
C(8) C(9) 1.499(2) yes
O(4) H(4) .988 no
O(91) H(91) .902 no
C(2) H(2) 1.005 no
C(3) H(3) .997 no
C(5) H(5) .989 no
C(6) H(6) .980 no
C(7) H(71) .933 no
C(7) H(72) .908 no
C(8) H(81) .898 no
C(8) H(82) .975 no
